data_2234922
loop_
_publ_author_name
'Ariffin, Azhar'
'Nordin, Nordiana'
'Yehye, Wagee A.'
'Ng, Seik Weng'

_publ_section_title
;
 Methyl
 2-[(3,5-di-<i>tert</i>-butyl-4-hydroxybenzyl)sulfanyl]pyridine-3-carboxylate
 <i>n</i>-hexane hemisolvate
;
_journal_coeditor_code BT5894
_journal_issue 6
_journal_name_full 'Acta Crystallographica Section E'
_journal_page_first o1605
_journal_paper_doi 10.1107/S1600536812018739
_journal_volume 68
_journal_year 2012
_chemical_formula_iupac 'C22 H29 N O3 S, 0.5C6 H14'
_chemical_formula_moiety 'C22 H29 N O3 S, 0.5(C6 H14)'
_chemical_formula_sum 'C25 H36 N O3 S'
_chemical_formula_weight 430.61
_chemical_name_systematic
;
Methyl
2-[(3,5-di-<i>tert</i>-butyl-4-hydroxybenzyl)sulfanyl]pyridine-3-carboxylate
<i>n</i>-hexane hemisolvate
;
_space_group_IT_number 14
_symmetry_cell_setting monoclinic
_symmetry_space_group_name_Hall '-P 2ybc'
_symmetry_space_group_name_H-M 'P 1 21/c 1'
_atom_sites_solution_hydrogens geom
_atom_sites_solution_primary direct
_atom_sites_solution_secondary difmap
_audit_creation_method SHELXL-97
_cell_angle_alpha 90.00
_cell_angle_beta 90.796(3)
_cell_angle_gamma 90.00
_cell_formula_units_Z 8
_cell_length_a 15.0665(5)
_cell_length_b 9.4818(3)
_cell_length_c 34.6700(13)
_cell_measurement_reflns_used 9294
_cell_measurement_temperature 100(2)
_cell_measurement_theta_max 27.5017
_cell_measurement_theta_min 2.3453
_cell_volume 4952.4(3)
_computing_cell_refinement 'CrysAlis PRO (Agilent, 2011)'
_computing_data_collection 'CrysAlis PRO (Agilent, 2011)'
_computing_data_reduction 'CrysAlis PRO (Agilent, 2011)'
_computing_molecular_graphics 'X-SEED (Barbour, 2001)'
_computing_publication_material 'publCIF (Westrip, 2010)'
_computing_structure_refinement 'SHELXL97 (Sheldrick, 2008)'
_computing_structure_solution 'SHELXS97 (Sheldrick, 2008)'
_diffrn_ambient_temperature 100(2)
_diffrn_detector_area_resol_mean 10.4041
_diffrn_measured_fraction_theta_full 0.997
_diffrn_measured_fraction_theta_max 0.997
_diffrn_measurement_device_type 'Agilent SuperNova Dual diffractometer with an Atlas detector'
_diffrn_measurement_method '\w scan'
_diffrn_radiation_monochromator Mirror
_diffrn_radiation_source 'SuperNova (Mo) X-ray Source'
_diffrn_radiation_type MoK\a
_diffrn_radiation_wavelength 0.71073
_diffrn_reflns_av_R_equivalents 0.0412
_diffrn_reflns_av_sigmaI/netI 0.0522
_diffrn_reflns_limit_h_max 16
_diffrn_reflns_limit_h_min -19
_diffrn_reflns_limit_k_max 11
_diffrn_reflns_limit_k_min -12
_diffrn_reflns_limit_l_max 41
_diffrn_reflns_limit_l_min -45
_diffrn_reflns_number 34553
_diffrn_reflns_theta_full 27.56
_diffrn_reflns_theta_max 27.56
_diffrn_reflns_theta_min 2.35
_diffrn_standards_decay_% 0
_diffrn_standards_interval_count 0
_diffrn_standards_interval_time 0
_diffrn_standards_number 0
_exptl_absorpt_coefficient_mu 0.155
_exptl_absorpt_correction_T_max 0.9550
_exptl_absorpt_correction_T_min 0.9406
_exptl_absorpt_correction_type multi-scan
_exptl_absorpt_process_details '(CrysAlis PRO; Agilent, 2011)'
_exptl_crystal_colour 'light yellow'
_exptl_crystal_density_diffrn 1.155
_exptl_crystal_density_method 'not measured'
_exptl_crystal_description prism
_exptl_crystal_F_000 1864
_exptl_crystal_size_max 0.40
_exptl_crystal_size_mid 0.35
_exptl_crystal_size_min 0.30
_refine_diff_density_max 0.331
_refine_diff_density_min -0.299
_refine_ls_extinction_method none
_refine_ls_goodness_of_fit_ref 1.002
_refine_ls_hydrogen_treatment mixed
_refine_ls_matrix_type full
_refine_ls_number_parameters 551
_refine_ls_number_reflns 11426
_refine_ls_number_restraints 2
_refine_ls_restrained_S_all 1.002
_refine_ls_R_factor_all 0.0653
_refine_ls_R_factor_gt 0.0468
_refine_ls_shift/su_max 0.001
_refine_ls_shift/su_mean 0.001
_refine_ls_structure_factor_coef Fsqd
_refine_ls_weighting_details 'calc w=1/[\s^2^(Fo^2^)+(0.0395P)^2^+3.1619P] where P=(Fo^2^+2Fc^2^)/3'
_refine_ls_weighting_scheme calc
_refine_ls_wR_factor_gt 0.1017
_refine_ls_wR_factor_ref 0.1128
_reflns_number_gt 8907
_reflns_number_total 11425
_reflns_threshold_expression I>2\s(I)
_cod_data_source_file bt5894.cif
_cod_data_source_block I
_cod_original_sg_symbol_H-M 'P 21/c'
_cod_database_code 2234922
_cod_database_fobs_code 2234922

loop_
_symmetry_equiv_pos_as_xyz
'x, y, z'
'-x, y+1/2, -z+1/2'
'-x, -y, -z'
'x, -y-1/2, z-1/2'

loop_
_atom_site_type_symbol
_atom_site_label
_atom_site_fract_x
_atom_site_fract_y
_atom_site_fract_z
_atom_site_U_iso_or_equiv
_atom_site_adp_type
_atom_site_calc_flag
_atom_site_refinement_flags
_atom_site_occupancy
_atom_site_symmetry_multiplicity
S S1 0.72068(3) 0.35500(4) 0.438613(12) 0.01646(10) Uani d . 1 1
O O1 0.82843(9) 0.76073(14) 0.29857(4) 0.0244(3) Uani d D 1 1
H H1 0.8214(15) 0.728(2) 0.2764(4) 0.036(7) Uiso d D 1 1
O O2 0.83997(9) 0.17218(14) 0.47471(4) 0.0259(3) Uani d . 1 1
O O3 0.81798(8) 0.06381(13) 0.53138(4) 0.0206(3) Uani d . 1 1
N N1 0.59707(9) 0.39135(15) 0.49119(4) 0.0185(3) Uani d . 1 1
C C1 0.78031(11) 0.69231(17) 0.32609(5) 0.0148(3) Uani d . 1 1
C C2 0.71649(10) 0.58834(17) 0.31702(5) 0.0134(3) Uani d . 1 1
C C3 0.67382(10) 0.52510(16) 0.34816(5) 0.0134(3) Uani d . 1 1
H H3 0.6304 0.4545 0.3431 0.016 Uiso calc R 1 1
C C4 0.69244(10) 0.56147(17) 0.38616(5) 0.0131(3) Uani d . 1 1
C C5 0.75521(10) 0.66599(17) 0.39378(5) 0.0141(3) Uani d . 1 1
H H5 0.7677 0.6913 0.4198 0.017 Uiso calc R 1 1
C C6 0.80023(10) 0.73445(17) 0.36441(5) 0.0142(3) Uani d . 1 1
C C7 0.86849(11) 0.85133(18) 0.37354(5) 0.0187(4) Uani d . 1 1
C C8 0.84068(12) 0.99148(18) 0.35410(6) 0.0226(4) Uani d . 1 1
H H8A 0.7853 1.0251 0.3654 0.034 Uiso calc R 1 1
H H8B 0.8317 0.9762 0.3264 0.034 Uiso calc R 1 1
H H8C 0.8874 1.0620 0.3582 0.034 Uiso calc R 1 1
C C9 0.96164(12) 0.8069(2) 0.35996(6) 0.0264(4) Uani d . 1 1
H H9A 0.9811 0.7231 0.3743 0.040 Uiso calc R 1 1
H H9B 1.0037 0.8841 0.3646 0.040 Uiso calc R 1 1
H H9C 0.9592 0.7853 0.3323 0.040 Uiso calc R 1 1
C C10 0.87606(13) 0.8805(2) 0.41700(6) 0.0265(4) Uani d . 1 1
H H10A 0.8959 0.7948 0.4304 0.040 Uiso calc R 1 1
H H10B 0.8180 0.9089 0.4267 0.040 Uiso calc R 1 1
H H10C 0.9191 0.9563 0.4216 0.040 Uiso calc R 1 1
C C11 0.69576(11) 0.54066(18) 0.27526(5) 0.0168(3) Uani d . 1 1
C C12 0.77809(12) 0.46918(19) 0.25784(5) 0.0229(4) Uani d . 1 1
H H12A 0.7953 0.3880 0.2737 0.034 Uiso calc R 1 1
H H12B 0.8272 0.5368 0.2572 0.034 Uiso calc R 1 1
H H12C 0.7640 0.4374 0.2316 0.034 Uiso calc R 1 1
C C13 0.66440(13) 0.66520(19) 0.24972(5) 0.0241(4) Uani d . 1 1
H H13A 0.6111 0.7074 0.2608 0.036 Uiso calc R 1 1
H H13B 0.6507 0.6309 0.2236 0.036 Uiso calc R 1 1
H H13C 0.7115 0.7363 0.2486 0.036 Uiso calc R 1 1
C C14 0.62038(12) 0.43170(19) 0.27365(5) 0.0232(4) Uani d . 1 1
H H14A 0.5667 0.4726 0.2848 0.035 Uiso calc R 1 1
H H14B 0.6379 0.3478 0.2884 0.035 Uiso calc R 1 1
H H14C 0.6084 0.4052 0.2468 0.035 Uiso calc R 1 1
C C15 0.64611(11) 0.49028(17) 0.41924(5) 0.0149(3) Uani d . 1 1
H H15A 0.5899 0.4468 0.4101 0.018 Uiso calc R 1 1
H H15B 0.6321 0.5601 0.4395 0.018 Uiso calc R 1 1
C C16 0.67199(11) 0.32072(17) 0.48357(5) 0.0148(3) Uani d . 1 1
C C17 0.55904(11) 0.3716(2) 0.52556(5) 0.0221(4) Uani d . 1 1
H H17 0.5066 0.4231 0.5309 0.027 Uiso calc R 1 1
C C18 0.59154(12) 0.2812(2) 0.55354(5) 0.0222(4) Uani d . 1 1
H H18 0.5622 0.2703 0.5774 0.027 Uiso calc R 1 1
C C19 0.66795(11) 0.20683(19) 0.54570(5) 0.0187(4) Uani d . 1 1
H H19 0.6915 0.1424 0.5642 0.022 Uiso calc R 1 1
C C20 0.71060(11) 0.22649(17) 0.51058(5) 0.0149(3) Uani d . 1 1
C C21 0.79532(11) 0.15355(17) 0.50291(5) 0.0168(3) Uani d . 1 1
C C22 0.90344(12) -0.0032(2) 0.52704(6) 0.0245(4) Uani d . 1 1
H H22A 0.9144 -0.0673 0.5488 0.037 Uiso calc R 1 1
H H22B 0.9500 0.0690 0.5266 0.037 Uiso calc R 1 1
H H22C 0.9039 -0.0566 0.5029 0.037 Uiso calc R 1 1
S S2 0.84000(3) 0.64682(4) 0.164523(12) 0.01465(10) Uani d . 1 1
O O4 0.50710(8) 0.22359(13) 0.16869(4) 0.0251(3) Uani d D 1 1
H H4 0.4579(9) 0.260(2) 0.1644(7) 0.045(7) Uiso d D 1 1
O O5 0.98462(9) 0.99237(14) 0.22179(4) 0.0313(3) Uani d . 1 1
O O6 0.89539(8) 0.80484(13) 0.22566(4) 0.0220(3) Uani d . 1 1
N N2 0.95527(9) 0.70873(14) 0.10963(4) 0.0157(3) Uani d . 1 1
C C23 0.57637(11) 0.30871(17) 0.15767(5) 0.0154(3) Uani d . 1 1
C C24 0.66138(11) 0.24573(17) 0.15966(5) 0.0157(3) Uani d . 1 1
C C25 0.73273(11) 0.32794(17) 0.14796(5) 0.0150(3) Uani d . 1 1
H H25 0.7907 0.2885 0.1489 0.018 Uiso calc R 1 1
C C26 0.72205(10) 0.46567(17) 0.13502(5) 0.0129(3) Uani d . 1 1
C C27 0.63775(10) 0.52384(17) 0.13415(5) 0.0140(3) Uani d . 1 1
H H27 0.6308 0.6187 0.1258 0.017 Uiso calc R 1 1
C C28 0.56262(11) 0.44839(17) 0.14504(5) 0.0142(3) Uani d . 1 1
C C29 0.46915(11) 0.51433(18) 0.14173(5) 0.0186(4) Uani d . 1 1
C C30 0.47325(12) 0.66895(19) 0.12899(7) 0.0293(5) Uani d . 1 1
H H30A 0.5024 0.6752 0.1039 0.044 Uiso calc R 1 1
H H30B 0.5071 0.7236 0.1481 0.044 Uiso calc R 1 1
H H30C 0.4129 0.7069 0.1267 0.044 Uiso calc R 1 1
C C31 0.42186(13) 0.5140(2) 0.18096(6) 0.0312(5) Uani d . 1 1
H H31A 0.3649 0.5632 0.1784 0.047 Uiso calc R 1 1
H H31B 0.4591 0.5622 0.2002 0.047 Uiso calc R 1 1
H H31C 0.4116 0.4165 0.1891 0.047 Uiso calc R 1 1
C C32 0.41416(12) 0.4369(2) 0.11052(6) 0.0282(4) Uani d . 1 1
H H32A 0.4460 0.4391 0.0861 0.042 Uiso calc R 1 1
H H32B 0.3565 0.4837 0.1072 0.042 Uiso calc R 1 1
H H32C 0.4050 0.3388 0.1184 0.042 Uiso calc R 1 1
C C33 0.67511(12) 0.09333(17) 0.17365(6) 0.0209(4) Uani d . 1 1
C C34 0.64672(15) 0.0793(2) 0.21592(6) 0.0327(5) Uani d . 1 1
H H34A 0.6838 0.1407 0.2322 0.049 Uiso calc R 1 1
H H34B 0.6539 -0.0188 0.2243 0.049 Uiso calc R 1 1
H H34C 0.5844 0.1071 0.2182 0.049 Uiso calc R 1 1
C C35 0.62306(13) -0.01154(19) 0.14800(6) 0.0292(5) Uani d . 1 1
H H35A 0.6364 -0.1081 0.1563 0.044 Uiso calc R 1 1
H H35B 0.6404 0.0007 0.1211 0.044 Uiso calc R 1 1
H H35C 0.5593 0.0061 0.1504 0.044 Uiso calc R 1 1
C C36 0.77303(13) 0.0501(2) 0.17171(7) 0.0328(5) Uani d . 1 1
H H36A 0.8087 0.1124 0.1883 0.049 Uiso calc R 1 1
H H36B 0.7932 0.0576 0.1450 0.049 Uiso calc R 1 1
H H36C 0.7797 -0.0476 0.1806 0.049 Uiso calc R 1 1
C C37 0.80198(11) 0.54897(17) 0.12235(5) 0.0156(3) Uani d . 1 1
H H37A 0.7855 0.6143 0.1012 0.019 Uiso calc R 1 1
H H37B 0.8491 0.4849 0.1132 0.019 Uiso calc R 1 1
C C38 0.93139(10) 0.74019(16) 0.14580(5) 0.0136(3) Uani d . 1 1
C C39 1.02497(11) 0.77768(18) 0.09500(5) 0.0194(4) Uani d . 1 1
H H39 1.0426 0.7547 0.0696 0.023 Uiso calc R 1 1
C C40 1.07252(11) 0.88001(19) 0.11471(6) 0.0213(4) Uani d . 1 1
H H40 1.1213 0.9263 0.1031 0.026 Uiso calc R 1 1
C C41 1.04732(11) 0.91313(18) 0.15174(5) 0.0191(4) Uani d . 1 1
H H41 1.0786 0.9833 0.1660 0.023 Uiso calc R 1 1
C C42 0.97578(10) 0.84316(17) 0.16818(5) 0.0150(3) Uani d . 1 1
C C43 0.94730(11) 0.87594(17) 0.20780(5) 0.0172(4) Uani d . 1 1
C C44 0.95887(17) 1.0294(3) 0.26088(6) 0.0443(6) Uani d . 1 1
H H44A 0.9950 1.1087 0.2701 0.066 Uiso calc R 1 1
H H44B 0.9682 0.9481 0.2779 0.066 Uiso calc R 1 1
H H44C 0.8960 1.0561 0.2609 0.066 Uiso calc R 1 1
C C45 0.90495(18) 0.4113(3) 0.56068(9) 0.0575(8) Uani d . 1 1
H H45A 0.9585 0.3687 0.5499 0.086 Uiso calc R 1 1
H H45B 0.8611 0.3375 0.5657 0.086 Uiso calc R 1 1
H H45C 0.9202 0.4596 0.5849 0.086 Uiso calc R 1 1
C C46 0.86628(15) 0.5170(2) 0.53206(8) 0.0415(6) Uani d . 1 1
H H46A 0.9113 0.5904 0.5268 0.050 Uiso calc R 1 1
H H46B 0.8527 0.4680 0.5075 0.050 Uiso calc R 1 1
C C47 0.78269(14) 0.5873(2) 0.54639(6) 0.0331(5) Uani d . 1 1
H H47A 0.7971 0.6402 0.5703 0.040 Uiso calc R 1 1
H H47B 0.7390 0.5135 0.5530 0.040 Uiso calc R 1 1
C C48 0.74063(15) 0.6876(2) 0.51729(7) 0.0344(5) Uani d . 1 1
H H48A 0.7845 0.7615 0.5109 0.041 Uiso calc R 1 1
H H48B 0.7273 0.6345 0.4933 0.041 Uiso calc R 1 1
C C49 0.65646(18) 0.7586(3) 0.53037(8) 0.0523(7) Uani d . 1 1
H H49A 0.6696 0.8135 0.5541 0.063 Uiso calc R 1 1
H H49B 0.6124 0.6852 0.5370 0.063 Uiso calc R 1 1
C C50 0.6163(2) 0.8559(3) 0.50025(10) 0.0761(11) Uani d . 1 1
H H50A 0.5629 0.9004 0.5105 0.114 Uiso calc R 1 1
H H50B 0.6005 0.8014 0.4771 0.114 Uiso calc R 1 1
H H50C 0.6595 0.9289 0.4936 0.114 Uiso calc R 1 1

loop_
_atom_site_aniso_label
_atom_site_aniso_U_11
_atom_site_aniso_U_22
_atom_site_aniso_U_33
_atom_site_aniso_U_12
_atom_site_aniso_U_13
_atom_site_aniso_U_23
S1 0.0185(2) 0.0192(2) 0.0119(2) 0.00352(17) 0.00481(16) 0.00417(16)
O1 0.0316(7) 0.0283(7) 0.0134(7) -0.0131(6) 0.0065(6) 0.0007(6)
O2 0.0283(7) 0.0288(7) 0.0210(7) 0.0090(6) 0.0107(6) 0.0077(6)
O3 0.0176(6) 0.0261(7) 0.0181(7) 0.0058(5) 0.0027(5) 0.0067(5)
N1 0.0160(7) 0.0247(8) 0.0150(8) 0.0017(6) 0.0025(6) 0.0043(6)
C1 0.0161(8) 0.0151(8) 0.0133(8) 0.0010(7) 0.0033(6) 0.0033(6)
C2 0.0143(8) 0.0138(8) 0.0120(8) 0.0025(6) -0.0004(6) 0.0003(6)
C3 0.0132(7) 0.0120(7) 0.0150(8) 0.0009(6) -0.0001(6) 0.0009(6)
C4 0.0122(7) 0.0139(8) 0.0133(8) 0.0041(6) 0.0022(6) 0.0033(6)
C5 0.0145(8) 0.0153(8) 0.0125(8) 0.0040(6) -0.0013(6) -0.0005(6)
C6 0.0132(7) 0.0137(8) 0.0156(8) 0.0009(6) 0.0001(6) 0.0008(6)
C7 0.0169(8) 0.0189(8) 0.0203(9) -0.0041(7) -0.0024(7) -0.0001(7)
C8 0.0208(9) 0.0199(9) 0.0270(10) -0.0051(7) 0.0001(8) 0.0016(8)
C9 0.0174(9) 0.0276(10) 0.0343(12) -0.0043(8) -0.0016(8) 0.0021(8)
C10 0.0286(10) 0.0266(10) 0.0240(10) -0.0092(8) -0.0056(8) -0.0021(8)
C11 0.0213(8) 0.0175(8) 0.0116(8) -0.0016(7) 0.0005(7) -0.0005(6)
C12 0.0284(10) 0.0236(9) 0.0168(9) -0.0014(8) 0.0040(8) -0.0031(7)
C13 0.0316(10) 0.0245(9) 0.0162(9) -0.0008(8) -0.0040(8) 0.0032(7)
C14 0.0290(10) 0.0246(9) 0.0159(9) -0.0063(8) -0.0024(8) -0.0044(7)
C15 0.0154(8) 0.0176(8) 0.0118(8) 0.0015(7) 0.0022(6) 0.0030(6)
C16 0.0165(8) 0.0170(8) 0.0111(8) -0.0040(7) 0.0028(6) 0.0006(6)
C17 0.0156(8) 0.0314(10) 0.0195(9) 0.0038(8) 0.0058(7) 0.0052(8)
C18 0.0195(9) 0.0324(10) 0.0146(9) -0.0002(8) 0.0051(7) 0.0067(8)
C19 0.0190(8) 0.0240(9) 0.0130(9) -0.0009(7) 0.0001(7) 0.0067(7)
C20 0.0152(8) 0.0162(8) 0.0135(8) -0.0012(7) 0.0007(6) 0.0006(6)
C21 0.0186(8) 0.0167(8) 0.0150(9) -0.0012(7) 0.0003(7) 0.0004(7)
C22 0.0189(9) 0.0319(10) 0.0229(10) 0.0086(8) 0.0023(7) 0.0047(8)
S2 0.01407(19) 0.0163(2) 0.0137(2) -0.00558(16) 0.00258(15) -0.00077(16)
O4 0.0151(6) 0.0191(6) 0.0412(9) -0.0031(5) 0.0048(6) 0.0072(6)
O5 0.0383(8) 0.0320(7) 0.0236(8) -0.0210(6) 0.0053(6) -0.0104(6)
O6 0.0276(7) 0.0219(6) 0.0166(7) -0.0074(5) 0.0033(5) -0.0007(5)
N2 0.0152(7) 0.0160(7) 0.0160(7) 0.0006(6) 0.0032(6) 0.0013(6)
C23 0.0142(8) 0.0162(8) 0.0156(9) -0.0043(7) 0.0016(6) -0.0012(7)
C24 0.0181(8) 0.0133(8) 0.0155(9) -0.0017(7) -0.0021(7) -0.0016(6)
C25 0.0139(8) 0.0165(8) 0.0146(8) 0.0003(7) -0.0022(6) -0.0033(7)
C26 0.0130(7) 0.0152(8) 0.0103(8) -0.0036(6) -0.0002(6) -0.0027(6)
C27 0.0172(8) 0.0128(8) 0.0119(8) -0.0012(6) -0.0016(6) -0.0002(6)
C28 0.0141(8) 0.0156(8) 0.0129(8) -0.0011(6) -0.0006(6) -0.0030(6)
C29 0.0140(8) 0.0174(8) 0.0245(10) 0.0003(7) 0.0008(7) -0.0009(7)
C30 0.0168(9) 0.0207(9) 0.0503(14) 0.0036(8) -0.0038(9) 0.0031(9)
C31 0.0248(10) 0.0353(11) 0.0338(12) 0.0097(9) 0.0087(9) -0.0012(9)
C32 0.0174(9) 0.0286(10) 0.0384(12) 0.0016(8) -0.0074(8) -0.0085(9)
C33 0.0201(9) 0.0130(8) 0.0296(11) -0.0007(7) -0.0011(8) 0.0032(7)
C34 0.0455(12) 0.0218(10) 0.0308(12) -0.0004(9) -0.0006(10) 0.0110(8)
C35 0.0318(10) 0.0140(9) 0.0416(13) -0.0016(8) -0.0028(9) -0.0027(8)
C36 0.0259(10) 0.0162(9) 0.0562(15) 0.0034(8) -0.0051(10) 0.0060(9)
C37 0.0157(8) 0.0173(8) 0.0140(8) -0.0038(7) 0.0012(6) -0.0014(7)
C38 0.0109(7) 0.0120(7) 0.0179(9) 0.0008(6) -0.0002(6) 0.0030(6)
C39 0.0153(8) 0.0210(9) 0.0219(10) 0.0011(7) 0.0075(7) 0.0025(7)
C40 0.0151(8) 0.0220(9) 0.0271(10) -0.0029(7) 0.0066(7) 0.0052(8)
C41 0.0144(8) 0.0178(8) 0.0249(10) -0.0032(7) -0.0024(7) 0.0028(7)
C42 0.0135(8) 0.0151(8) 0.0162(9) 0.0008(7) -0.0017(6) 0.0030(7)
C43 0.0165(8) 0.0169(8) 0.0181(9) -0.0020(7) -0.0036(7) 0.0008(7)
C44 0.0615(15) 0.0463(13) 0.0254(12) -0.0297(12) 0.0110(11) -0.0175(10)
C45 0.0509(15) 0.0401(14) 0.081(2) 0.0019(12) -0.0356(15) -0.0080(14)
C46 0.0361(12) 0.0357(12) 0.0522(16) -0.0046(10) -0.0122(11) -0.0077(11)
C47 0.0400(12) 0.0284(10) 0.0306(12) -0.0051(9) -0.0111(9) -0.0040(9)
C48 0.0422(12) 0.0262(10) 0.0343(12) -0.0072(9) -0.0154(10) -0.0012(9)
C49 0.0567(15) 0.0454(14) 0.0541(17) 0.0146(12) -0.0279(13) -0.0226(12)
C50 0.076(2) 0.0335(14) 0.117(3) 0.0065(14) -0.062(2) -0.0126(16)

loop_
_atom_type_symbol
_atom_type_description
_atom_type_scat_dispersion_real
_atom_type_scat_dispersion_imag
_atom_type_scat_source
C C 0.0033 0.0016 'International Tables Vol C Tables 4.2.6.8 and 6.1.1.4'
H H 0.0000 0.0000 'International Tables Vol C Tables 4.2.6.8 and 6.1.1.4'
N N 0.0061 0.0033 'International Tables Vol C Tables 4.2.6.8 and 6.1.1.4'
O O 0.0106 0.0060 'International Tables Vol C Tables 4.2.6.8 and 6.1.1.4'
S S 0.1246 0.1234 'International Tables Vol C Tables 4.2.6.8 and 6.1.1.4'

loop_
_geom_angle_atom_site_label_1
_geom_angle_atom_site_label_2
_geom_angle_atom_site_label_3
_geom_angle
C16 S1 C15 101.14(8)
C1 O1 H1 113.9(16)
C21 O3 C22 114.81(13)
C16 N1 C17 118.41(15)
O1 C1 C2 122.82(15)
O1 C1 C6 114.38(14)
C2 C1 C6 122.80(15)
C3 C2 C1 116.55(15)
C3 C2 C11 120.59(14)
C1 C2 C11 122.83(14)
C4 C3 C2 122.51(15)
C4 C3 H3 118.7
C2 C3 H3 118.7
C3 C4 C5 119.02(15)
C3 C4 C15 121.38(15)
C5 C4 C15 119.59(15)
C6 C5 C4 121.97(16)
C6 C5 H5 119.0
C4 C5 H5 119.0
C5 C6 C1 117.13(15)
C5 C6 C7 121.02(15)
C1 C6 C7 121.85(15)
C10 C7 C6 111.80(14)
C10 C7 C9 107.03(15)
C6 C7 C9 110.33(14)
C10 C7 C8 106.82(15)
C6 C7 C8 110.64(14)
C9 C7 C8 110.11(14)
C7 C8 H8A 109.5
C7 C8 H8B 109.5
H8A C8 H8B 109.5
C7 C8 H8C 109.5
H8A C8 H8C 109.5
H8B C8 H8C 109.5
C7 C9 H9A 109.5
C7 C9 H9B 109.5
H9A C9 H9B 109.5
C7 C9 H9C 109.5
H9A C9 H9C 109.5
H9B C9 H9C 109.5
C7 C10 H10A 109.5
C7 C10 H10B 109.5
H10A C10 H10B 109.5
C7 C10 H10C 109.5
H10A C10 H10C 109.5
H10B C10 H10C 109.5
C14 C11 C12 106.75(14)
C14 C11 C2 111.75(14)
C12 C11 C2 110.00(14)
C14 C11 C13 105.85(14)
C12 C11 C13 110.63(14)
C2 C11 C13 111.68(14)
C11 C12 H12A 109.5
C11 C12 H12B 109.5
H12A C12 H12B 109.5
C11 C12 H12C 109.5
H12A C12 H12C 109.5
H12B C12 H12C 109.5
C11 C13 H13A 109.5
C11 C13 H13B 109.5
H13A C13 H13B 109.5
C11 C13 H13C 109.5
H13A C13 H13C 109.5
H13B C13 H13C 109.5
C11 C14 H14A 109.5
C11 C14 H14B 109.5
H14A C14 H14B 109.5
C11 C14 H14C 109.5
H14A C14 H14C 109.5
H14B C14 H14C 109.5
C4 C15 S1 107.74(11)
C4 C15 H15A 110.2
S1 C15 H15A 110.2
C4 C15 H15B 110.2
S1 C15 H15B 110.2
H15A C15 H15B 108.5
N1 C16 C20 121.64(15)
N1 C16 S1 116.34(12)
C20 C16 S1 122.00(12)
N1 C17 C18 123.98(16)
N1 C17 H17 118.0
C18 C17 H17 118.0
C17 C18 C19 117.90(16)
C17 C18 H18 121.0
C19 C18 H18 121.0
C18 C19 C20 119.90(16)
C18 C19 H19 120.1
C20 C19 H19 120.1
C19 C20 C16 118.14(15)
C19 C20 C21 120.18(15)
C16 C20 C21 121.65(15)
O2 C21 O3 123.27(15)
O2 C21 C20 124.68(16)
O3 C21 C20 112.05(14)
O3 C22 H22A 109.5
O3 C22 H22B 109.5
H22A C22 H22B 109.5
O3 C22 H22C 109.5
H22A C22 H22C 109.5
H22B C22 H22C 109.5
C38 S2 C37 101.46(8)
C23 O4 H4 112.5(17)
C43 O5 C44 115.01(14)
C39 N2 C38 117.77(15)
O4 C23 C28 121.88(14)
O4 C23 C24 115.35(14)
C28 C23 C24 122.77(15)
C25 C24 C23 116.85(15)
C25 C24 C33 121.13(15)
C23 C24 C33 122.02(14)
C26 C25 C24 122.25(15)
C26 C25 H25 118.9
C24 C25 H25 118.9
C27 C26 C25 118.92(14)
C27 C26 C37 121.34(14)
C25 C26 C37 119.74(14)
C26 C27 C28 122.49(15)
C26 C27 H27 118.8
C28 C27 H27 118.8
C27 C28 C23 116.71(14)
C27 C28 C29 120.98(14)
C23 C28 C29 122.26(14)
C30 C29 C32 106.08(16)
C30 C29 C28 111.62(14)
C32 C29 C28 109.91(14)
C30 C29 C31 106.05(15)
C32 C29 C31 111.57(15)
C28 C29 C31 111.43(15)
C29 C30 H30A 109.5
C29 C30 H30B 109.5
H30A C30 H30B 109.5
C29 C30 H30C 109.5
H30A C30 H30C 109.5
H30B C30 H30C 109.5
C29 C31 H31A 109.5
C29 C31 H31B 109.5
H31A C31 H31B 109.5
C29 C31 H31C 109.5
H31A C31 H31C 109.5
H31B C31 H31C 109.5
C29 C32 H32A 109.5
C29 C32 H32B 109.5
H32A C32 H32B 109.5
C29 C32 H32C 109.5
H32A C32 H32C 109.5
H32B C32 H32C 109.5
C36 C33 C24 111.28(14)
C36 C33 C34 107.41(17)
C24 C33 C34 110.11(15)
C36 C33 C35 106.51(16)
C24 C33 C35 111.05(15)
C34 C33 C35 110.37(16)
C33 C34 H34A 109.5
C33 C34 H34B 109.5
H34A C34 H34B 109.5
C33 C34 H34C 109.5
H34A C34 H34C 109.5
H34B C34 H34C 109.5
C33 C35 H35A 109.5
C33 C35 H35B 109.5
H35A C35 H35B 109.5
C33 C35 H35C 109.5
H35A C35 H35C 109.5
H35B C35 H35C 109.5
C33 C36 H36A 109.5
C33 C36 H36B 109.5
H36A C36 H36B 109.5
C33 C36 H36C 109.5
H36A C36 H36C 109.5
H36B C36 H36C 109.5
C26 C37 S2 106.06(11)
C26 C37 H37A 110.5
S2 C37 H37A 110.5
C26 C37 H37B 110.5
S2 C37 H37B 110.5
H37A C37 H37B 108.7
N2 C38 C42 122.44(14)
N2 C38 S2 116.86(12)
C42 C38 S2 120.71(13)
N2 C39 C40 123.92(17)
N2 C39 H39 118.0
C40 C39 H39 118.0
C41 C40 C39 118.20(16)
C41 C40 H40 120.9
C39 C40 H40 120.9
C40 C41 C42 119.75(16)
C40 C41 H41 120.1
C42 C41 H41 120.1
C41 C42 C38 117.91(16)
C41 C42 C43 121.06(15)
C38 C42 C43 121.03(14)
O6 C43 O5 123.38(16)
O6 C43 C42 123.82(15)
O5 C43 C42 112.79(14)
O5 C44 H44A 109.5
O5 C44 H44B 109.5
H44A C44 H44B 109.5
O5 C44 H44C 109.5
H44A C44 H44C 109.5
H44B C44 H44C 109.5
C46 C45 H45A 109.5
C46 C45 H45B 109.5
H45A C45 H45B 109.5
C46 C45 H45C 109.5
H45A C45 H45C 109.5
H45B C45 H45C 109.5
C47 C46 C45 112.9(2)
C47 C46 H46A 109.0
C45 C46 H46A 109.0
C47 C46 H46B 109.0
C45 C46 H46B 109.0
H46A C46 H46B 107.8
C46 C47 C48 113.50(19)
C46 C47 H47A 108.9
C48 C47 H47A 108.9
C46 C47 H47B 108.9
C48 C47 H47B 108.9
H47A C47 H47B 107.7
C49 C48 C47 115.1(2)
C49 C48 H48A 108.5
C47 C48 H48A 108.5
C49 C48 H48B 108.5
C47 C48 H48B 108.5
H48A C48 H48B 107.5
C48 C49 C50 113.2(3)
C48 C49 H49A 108.9
C50 C49 H49A 108.9
C48 C49 H49B 108.9
C50 C49 H49B 108.9
H49A C49 H49B 107.8
C49 C50 H50A 109.5
C49 C50 H50B 109.5
H50A C50 H50B 109.5
C49 C50 H50C 109.5
H50A C50 H50C 109.5
H50B C50 H50C 109.5

loop_
_geom_bond_atom_site_label_1
_geom_bond_atom_site_label_2
_geom_bond_distance
S1 C16 1.7621(17)
S1 C15 1.8271(17)
O1 C1 1.3696(19)
O1 H1 0.832(9)
O2 C21 1.208(2)
O3 C21 1.344(2)
O3 C22 1.445(2)
N1 C16 1.342(2)
N1 C17 1.343(2)
C1 C2 1.410(2)
C1 C6 1.415(2)
C2 C3 1.399(2)
C2 C11 1.545(2)
C3 C4 1.387(2)
C3 H3 0.9500
C4 C5 1.393(2)
C4 C15 1.510(2)
C5 C6 1.392(2)
C5 H5 0.9500
C6 C7 1.542(2)
C7 C10 1.535(3)
C7 C9 1.545(2)
C7 C8 1.545(2)
C8 H8A 0.9800
C8 H8B 0.9800
C8 H8C 0.9800
C9 H9A 0.9800
C9 H9B 0.9800
C9 H9C 0.9800
C10 H10A 0.9800
C10 H10B 0.9800
C10 H10C 0.9800
C11 C14 1.536(2)
C11 C12 1.544(2)
C11 C13 1.546(2)
C12 H12A 0.9800
C12 H12B 0.9800
C12 H12C 0.9800
C13 H13A 0.9800
C13 H13B 0.9800
C13 H13C 0.9800
C14 H14A 0.9800
C14 H14B 0.9800
C14 H14C 0.9800
C15 H15A 0.9900
C15 H15B 0.9900
C16 C20 1.414(2)
C17 C18 1.380(3)
C17 H17 0.9500
C18 C19 1.380(2)
C18 H18 0.9500
C19 C20 1.397(2)
C19 H19 0.9500
C20 C21 1.479(2)
C22 H22A 0.9800
C22 H22B 0.9800
C22 H22C 0.9800
S2 C38 1.7680(16)
S2 C37 1.8174(17)
O4 C23 1.378(2)
O4 H4 0.830(9)
O5 C43 1.328(2)
O5 C44 1.458(2)
O6 C43 1.209(2)
N2 C39 1.342(2)
N2 C38 1.343(2)
C23 C28 1.409(2)
C23 C24 1.414(2)
C24 C25 1.393(2)
C24 C33 1.537(2)
C25 C26 1.389(2)
C25 H25 0.9500
C26 C27 1.385(2)
C26 C37 1.511(2)
C27 C28 1.396(2)
C27 H27 0.9500
C28 C29 1.544(2)
C29 C30 1.533(2)
C29 C32 1.540(3)
C29 C31 1.544(3)
C30 H30A 0.9800
C30 H30B 0.9800
C30 H30C 0.9800
C31 H31A 0.9800
C31 H31B 0.9800
C31 H31C 0.9800
C32 H32A 0.9800
C32 H32B 0.9800
C32 H32C 0.9800
C33 C36 1.534(3)
C33 C34 1.538(3)
C33 C35 1.541(3)
C34 H34A 0.9800
C34 H34B 0.9800
C34 H34C 0.9800
C35 H35A 0.9800
C35 H35B 0.9800
C35 H35C 0.9800
C36 H36A 0.9800
C36 H36B 0.9800
C36 H36C 0.9800
C37 H37A 0.9900
C37 H37B 0.9900
C38 C42 1.410(2)
C39 C40 1.381(3)
C39 H39 0.9500
C40 C41 1.380(3)
C40 H40 0.9500
C41 C42 1.394(2)
C41 H41 0.9500
C42 C43 1.478(2)
C44 H44A 0.9800
C44 H44B 0.9800
C44 H44C 0.9800
C45 C46 1.521(3)
C45 H45A 0.9800
C45 H45B 0.9800
C45 H45C 0.9800
C46 C47 1.515(3)
C46 H46A 0.9900
C46 H46B 0.9900
C47 C48 1.519(3)
C47 H47A 0.9900
C47 H47B 0.9900
C48 C49 1.511(3)
C48 H48A 0.9900
C48 H48B 0.9900
C49 C50 1.514(4)
C49 H49A 0.9900
C49 H49B 0.9900
C50 H50A 0.9800
C50 H50B 0.9800
C50 H50C 0.9800

loop_
_geom_hbond_atom_site_label_D
_geom_hbond_atom_site_label_H
_geom_hbond_atom_site_label_A
_geom_hbond_site_symmetry_A
_geom_hbond_distance_DH
_geom_hbond_distance_HA
_geom_hbond_distance_DA
_geom_hbond_angle_DHA
O1 H1 O6 . 0.830(10) 2.22(2) 2.767(2) 124(2)
O4 H4 Cg 2_645 0.830(9) 3.25 ? ?
. . . . . . . .

loop_
_geom_torsion_atom_site_label_1
_geom_torsion_atom_site_label_2
_geom_torsion_atom_site_label_3
_geom_torsion_atom_site_label_4
_geom_torsion
O1 C1 C2 C3 178.61(14)
C6 C1 C2 C3 -1.2(2)
O1 C1 C2 C11 0.8(2)
C6 C1 C2 C11 -179.02(15)
C1 C2 C3 C4 0.0(2)
C11 C2 C3 C4 177.91(15)
C2 C3 C4 C5 0.7(2)
C2 C3 C4 C15 -179.29(14)
C3 C4 C5 C6 -0.4(2)
C15 C4 C5 C6 179.64(14)
C4 C5 C6 C1 -0.7(2)
C4 C5 C6 C7 179.13(15)
O1 C1 C6 C5 -178.31(14)
C2 C1 C6 C5 1.5(2)
O1 C1 C6 C7 1.9(2)
C2 C1 C6 C7 -178.29(15)
C5 C6 C7 C10 -1.5(2)
C1 C6 C7 C10 178.27(15)
C5 C6 C7 C9 117.45(17)
C1 C6 C7 C9 -62.7(2)
C5 C6 C7 C8 -120.46(17)
C1 C6 C7 C8 59.3(2)
C3 C2 C11 C14 5.1(2)
C1 C2 C11 C14 -177.15(15)
C3 C2 C11 C12 -113.29(16)
C1 C2 C11 C12 64.5(2)
C3 C2 C11 C13 123.47(16)
C1 C2 C11 C13 -58.8(2)
C3 C4 C15 S1 99.30(16)
C5 C4 C15 S1 -80.75(16)
C16 S1 C15 C4 163.90(12)
C17 N1 C16 C20 0.5(2)
C17 N1 C16 S1 -178.10(14)
C15 S1 C16 N1 2.45(15)
C15 S1 C16 C20 -176.15(14)
C16 N1 C17 C18 -1.0(3)
N1 C17 C18 C19 0.2(3)
C17 C18 C19 C20 1.1(3)
C18 C19 C20 C16 -1.6(3)
C18 C19 C20 C21 176.41(16)
N1 C16 C20 C19 0.8(3)
S1 C16 C20 C19 179.29(13)
N1 C16 C20 C21 -177.18(15)
S1 C16 C20 C21 1.3(2)
C22 O3 C21 O2 3.8(2)
C22 O3 C21 C20 -175.61(14)
C19 C20 C21 O2 -174.27(18)
C16 C20 C21 O2 3.6(3)
C19 C20 C21 O3 5.1(2)
C16 C20 C21 O3 -176.95(15)
O4 C23 C24 C25 178.72(15)
C28 C23 C24 C25 -0.8(3)
O4 C23 C24 C33 -0.7(2)
C28 C23 C24 C33 179.78(16)
C23 C24 C25 C26 0.3(2)
C33 C24 C25 C26 179.69(16)
C24 C25 C26 C27 0.8(2)
C24 C25 C26 C37 -179.40(15)
C25 C26 C27 C28 -1.3(2)
C37 C26 C27 C28 178.84(15)
C26 C27 C28 C23 0.8(2)
C26 C27 C28 C29 -176.89(15)
O4 C23 C28 C27 -179.21(16)
C24 C23 C28 C27 0.3(2)
O4 C23 C28 C29 -1.5(3)
C24 C23 C28 C29 177.95(16)
C27 C28 C29 C30 -4.8(2)
C23 C28 C29 C30 177.59(16)
C27 C28 C29 C32 112.57(18)
C23 C28 C29 C32 -65.0(2)
C27 C28 C29 C31 -123.21(18)
C23 C28 C29 C31 59.2(2)
C25 C24 C33 C36 -1.3(2)
C23 C24 C33 C36 178.15(17)
C25 C24 C33 C34 117.73(18)
C23 C24 C33 C34 -62.9(2)
C25 C24 C33 C35 -119.72(18)
C23 C24 C33 C35 59.7(2)
C27 C26 C37 S2 86.45(17)
C25 C26 C37 S2 -93.38(16)
C38 S2 C37 C26 -179.22(11)
C39 N2 C38 C42 1.0(2)
C39 N2 C38 S2 -179.48(12)
C37 S2 C38 N2 -6.51(14)
C37 S2 C38 C42 173.05(13)
C38 N2 C39 C40 -0.9(3)
N2 C39 C40 C41 0.3(3)
C39 C40 C41 C42 0.3(3)
C40 C41 C42 C38 -0.2(2)
C40 C41 C42 C43 179.85(16)
N2 C38 C42 C41 -0.4(2)
S2 C38 C42 C41 -179.96(12)
N2 C38 C42 C43 179.52(15)
S2 C38 C42 C43 0.0(2)
C44 O5 C43 O6 0.3(3)
C44 O5 C43 C42 -179.87(17)
C41 C42 C43 O6 -168.10(16)
C38 C42 C43 O6 12.0(3)
C41 C42 C43 O5 12.1(2)
C38 C42 C43 O5 -167.86(15)
C45 C46 C47 C48 -177.04(18)
C46 C47 C48 C49 179.34(18)
C47 C48 C49 C50 -179.21(19)

loop_
_cod_related_entry_id
_cod_related_entry_database
_cod_related_entry_code
1 ChemSpider 30657732
